data_4339730
loop_
_publ_author_name
'Szajna-Fuller, Ewa'
'Chambers, Bonnie M.'
'Arif, Atta M.'
'Berreau, Lisa M.'

_publ_section_title
;
 Carboxylate coordination chemistry of a mononuclear Ni(II) center in a
 hydrophobic or hydrogen bond donor secondary environment: relevance to
 acireductone dioxygenase.
;
_journal_issue 14
_journal_name_full 'Inorganic chemistry'
_journal_page_first 5486
_journal_page_last 5498
_journal_paper_doi 10.1021/ic061316w
_journal_volume 46
_journal_year 2007
_chemical_formula_moiety 'C33 H33 N4 Ni O3 S, Cl O4'
_chemical_formula_sum 'C33 H33 Cl N4 Ni O7 S'
_chemical_formula_weight 723.85
_chemical_name_systematic
; 
 ? 
;
_space_group_IT_number 2
_symmetry_cell_setting triclinic
_symmetry_space_group_name_Hall '-P 1'
_symmetry_space_group_name_H-M 'P -1'
_atom_sites_solution_hydrogens geom
_atom_sites_solution_primary direct
_atom_sites_solution_secondary difmap
_audit_creation_method SHELXL-97
_cell_angle_alpha 92.1279(10)
_cell_angle_beta 108.8245(13)
_cell_angle_gamma 116.0983(11)
_cell_formula_units_Z 2
_cell_length_a 11.9609(3)
_cell_length_b 11.9728(3)
_cell_length_c 13.5445(3)
_cell_measurement_reflns_used 4224
_cell_measurement_temperature 150(1)
_cell_measurement_theta_max 27.485
_cell_measurement_theta_min 1.018
_cell_volume 1611.71(7)
_computing_cell_refinement DENZO-SMN
_computing_data_collection 'Nonius COLLECT'
_computing_data_reduction DENZO-SMN
_computing_molecular_graphics 'WinGX, Ortep3'
_computing_structure_refinement 'SHELXL-97 (Sheldrick, 1997)'
_computing_structure_solution SIR97
_diffrn_ambient_temperature 150(1)
_diffrn_measured_fraction_theta_full 0.983
_diffrn_measured_fraction_theta_max 0.983
_diffrn_measurement_device_type 'Nonius KappaCCD Diffractometer'
_diffrn_measurement_method 'Phi and Omega scan'
_diffrn_radiation_monochromator graphite
_diffrn_radiation_source 'fine-focus sealed tube'
_diffrn_radiation_type MoK\a
_diffrn_radiation_wavelength 0.71073
_diffrn_reflns_av_R_equivalents 0.0271
_diffrn_reflns_av_sigmaI/netI 0.0426
_diffrn_reflns_limit_h_max 15
_diffrn_reflns_limit_h_min -15
_diffrn_reflns_limit_k_max 15
_diffrn_reflns_limit_k_min -15
_diffrn_reflns_limit_l_max 17
_diffrn_reflns_limit_l_min -17
_diffrn_reflns_number 10742
_diffrn_reflns_theta_full 27.48
_diffrn_reflns_theta_max 27.48
_diffrn_reflns_theta_min 2.37
_exptl_absorpt_coefficient_mu 0.805
_exptl_absorpt_correction_T_max 0.8241
_exptl_absorpt_correction_T_min 0.7390
_exptl_absorpt_correction_type multi-scan
_exptl_absorpt_process_details 'DENZO-SMN, (Otwinowski & Minor, 1997)'
_exptl_crystal_colour blue
_exptl_crystal_density_diffrn 1.492
_exptl_crystal_density_method 'not measured'
_exptl_crystal_description prism
_exptl_crystal_F_000 752
_exptl_crystal_size_max 0.40
_exptl_crystal_size_mid 0.35
_exptl_crystal_size_min 0.25
_refine_diff_density_max 1.112
_refine_diff_density_min -0.503
_refine_diff_density_rms 0.061
_refine_ls_extinction_coef 0.0061(12)
_refine_ls_extinction_expression Fc^*^=kFc[1+0.001xFc^2^\l^3^/sin(2\q)]^-1/4^
_refine_ls_extinction_method SHELXL
_refine_ls_goodness_of_fit_ref 1.038
_refine_ls_hydrogen_treatment mixed
_refine_ls_matrix_type full
_refine_ls_number_parameters 560
_refine_ls_number_reflns 7268
_refine_ls_number_restraints 0
_refine_ls_restrained_S_all 1.038
_refine_ls_R_factor_all 0.0504
_refine_ls_R_factor_gt 0.0411
_refine_ls_shift/su_max 0.001
_refine_ls_shift/su_mean 0.000
_refine_ls_structure_factor_coef Fsqd
_refine_ls_weighting_details 'calc w=1/[\s^2^(Fo^2^)+(0.0327P)^2^+1.6934P] where P=(Fo^2^+2Fc^2^)/3'
_refine_ls_weighting_scheme calc
_refine_ls_wR_factor_gt 0.0949
_refine_ls_wR_factor_ref 0.1012
_reflns_number_gt 6329
_reflns_number_total 7268
_reflns_threshold_expression >2sigma(I)
_cod_data_source_file ic061316wsi20060716_071935.cif
_cod_data_source_block usu152
_cod_depositor_comments
;
The following automatic conversions were performed:

'_symmetry_cell_setting' value 'Triclinic' changed to 'triclinic'
according to
/usr/data/users/saulius/automatic-downloads/retrospective/ACS/lib/dictionaries/cif_core.dic
dictionary named 'cif_core.dic' version 2.4.2 from
2011-04-26.

'_exptl_absorpt_correction_type' value 'Multi-scan'
changed to 'multi-scan' according to
/usr/data/users/saulius/automatic-downloads/retrospective/ACS/lib/dictionaries/cif_core.dic
dictionary named 'cif_core.dic' version 2.4.2 from 2011-04-26.

Automatic conversion script
Id: cif_fix_values 2281 2013-09-26 08:29:07Z andrius 
;
_cod_original_cell_volume 1611.70(7)
_cod_original_sg_symbol_H-M P-1
_cod_database_code 4339730

loop_
_symmetry_equiv_pos_as_xyz
'x, y, z'
'-x, -y, -z'

loop_
_atom_site_label
_atom_site_type_symbol
_atom_site_fract_x
_atom_site_fract_y
_atom_site_fract_z
_atom_site_U_iso_or_equiv
_atom_site_adp_type
_atom_site_occupancy
_atom_site_symmetry_multiplicity
_atom_site_calc_flag
_atom_site_refinement_flags
_atom_site_disorder_assembly
_atom_site_disorder_group
Ni1 Ni 0.88723(3) 0.04986(2) 0.19230(2) 0.02076(9) Uani 1 1 d . . .
Cl1 Cl 1.28861(6) -0.35558(5) 0.39388(4) 0.02942(13) Uani 1 1 d . . .
S1 S 0.75891(11) -0.41486(10) -0.06171(9) 0.0420(3) Uani 0.701(3) 1 d P A 1
S1A S 0.7768(3) -0.4591(2) 0.0324(2) 0.0524(9) Uani 0.299(3) 1 d P A 2
O1 O 0.79488(14) -0.13589(14) 0.13029(11) 0.0234(3) Uani 1 1 d . A .
O2 O 1.03448(16) 0.08600(17) 0.12570(13) 0.0270(3) Uani 1 1 d . . .
O3 O 0.92974(17) -0.15979(16) 0.05905(13) 0.0322(4) Uani 1 1 d . A .
O4 O 1.33956(18) -0.21996(16) 0.41190(16) 0.0406(4) Uani 1 1 d . B .
O5 O 1.2185(4) -0.4078(3) 0.2842(2) 0.0918(15) Uani 0.863(5) 1 d P B 1
O6 O 1.3896(3) -0.3894(3) 0.4334(5) 0.123(2) Uani 0.863(5) 1 d P B 1
O7 O 1.1919(4) -0.4132(3) 0.4413(4) 0.1013(17) Uani 0.863(5) 1 d P B 1
O5A O 1.3719(17) -0.3720(16) 0.3483(14) 0.051(5) Uiso 0.137(5) 1 d P B 2
O6A O 1.1602(17) -0.4183(16) 0.3311(15) 0.055(5) Uiso 0.137(5) 1 d P B 2
O7A O 1.3224(15) -0.3729(13) 0.4942(11) 0.040(4) Uiso 0.137(5) 1 d P B 2
N1 N 0.75007(18) 0.02245(18) 0.26146(14) 0.0248(4) Uani 1 1 d . . .
N2 N 0.96940(18) 0.23610(17) 0.27272(14) 0.0253(4) Uani 1 1 d . . .
N3 N 1.05646(18) 0.06785(17) 0.33050(14) 0.0241(4) Uani 1 1 d . . .
N4 N 0.80216(18) 0.12324(18) 0.05714(14) 0.0255(4) Uani 1 1 d . . .
C1 C 0.6310(2) -0.0816(2) 0.23751(18) 0.0284(5) Uani 1 1 d . . .
C2 C 0.5388(3) -0.0860(3) 0.2803(2) 0.0352(5) Uani 1 1 d . . .
C3 C 0.5685(3) 0.0219(3) 0.3457(2) 0.0402(6) Uani 1 1 d . . .
C4 C 0.6909(3) 0.1298(3) 0.3711(2) 0.0360(6) Uani 1 1 d . . .
C5 C 0.7816(2) 0.1259(2) 0.32992(17) 0.0273(5) Uani 1 1 d . . .
C6 C 0.9238(2) 0.2304(2) 0.36334(18) 0.0295(5) Uani 1 1 d . . .
C7 C 1.1163(2) 0.2870(2) 0.31086(19) 0.0297(5) Uani 1 1 d . . .
C8 C 1.1555(2) 0.1882(2) 0.34963(16) 0.0264(4) Uani 1 1 d . . .
C9 C 1.2905(2) 0.2229(3) 0.40086(18) 0.0323(5) Uani 1 1 d . . .
C10 C 1.3255(3) 0.1302(3) 0.42985(19) 0.0355(5) Uani 1 1 d . . .
C11 C 1.2252(2) 0.0072(3) 0.41101(19) 0.0333(5) Uani 1 1 d . . .
C12 C 1.0907(2) -0.0221(2) 0.36407(16) 0.0258(4) Uani 1 1 d . . .
C13 C 0.9829(2) -0.1501(2) 0.35743(17) 0.0280(5) Uani 1 1 d . . .
C14 C 0.8695(2) -0.1642(2) 0.37569(17) 0.0304(5) Uani 1 1 d . . .
C15 C 0.7737(3) -0.2827(3) 0.37731(19) 0.0363(6) Uani 1 1 d . . .
C16 C 0.7912(3) -0.3886(3) 0.3638(2) 0.0446(7) Uani 1 1 d . . .
C17 C 0.9027(3) -0.3755(3) 0.3455(2) 0.0457(7) Uani 1 1 d . . .
C18 C 0.9980(3) -0.2578(2) 0.3415(2) 0.0367(5) Uani 1 1 d . . .
C19 C 0.9216(3) 0.3091(2) 0.20020(19) 0.0319(5) Uani 1 1 d . . .
C20 C 0.8769(2) 0.2511(2) 0.08496(18) 0.0277(5) Uani 1 1 d . . .
C21 C 0.9053(3) 0.3257(3) 0.0126(2) 0.0391(6) Uani 1 1 d . . .
C22 C 0.8569(3) 0.2680(3) -0.0931(2) 0.0459(7) Uani 1 1 d . . .
C23 C 0.7766(3) 0.1389(3) -0.1240(2) 0.0381(6) Uani 1 1 d . . .
C24 C 0.7472(2) 0.0677(2) -0.04792(17) 0.0281(5) Uani 1 1 d . . .
C25 C 0.6448(2) -0.0681(2) -0.08158(17) 0.0294(5) Uani 1 1 d . . .
C26 C 0.5507(2) -0.1149(2) -0.03395(19) 0.0302(5) Uani 1 1 d . . .
C27 C 0.4448(3) -0.2374(3) -0.0710(2) 0.0379(6) Uani 1 1 d . . .
C28 C 0.4322(3) -0.3155(3) -0.1571(2) 0.0473(7) Uani 1 1 d . . .
C29 C 0.5263(3) -0.2706(3) -0.2034(2) 0.0484(7) Uani 1 1 d . . .
C30 C 0.6324(3) -0.1480(3) -0.1667(2) 0.0395(6) Uani 1 1 d . . .
C31 C 0.8264(2) -0.2008(2) 0.07966(16) 0.0249(4) Uani 1 1 d . . .
C32 C 0.7227(3) -0.3371(3) 0.0324(3) 0.0295(7) Uiso 0.701(3) 1 d P A 1
H32A H 0.6342 -0.3416 -0.0045 0.035 Uiso 0.701(3) 1 calc PR A 1
H32B H 0.7163 -0.3841 0.0907 0.035 Uiso 0.701(3) 1 calc PR A 1
C33 C 0.5937(4) -0.5455(4) -0.1329(3) 0.0452(9) Uiso 0.701(3) 1 d P A 1
H33A H 0.5960 -0.5971 -0.1894 0.068 Uiso 0.701(3) 1 calc PR A 1
H33B H 0.5313 -0.5127 -0.1648 0.068 Uiso 0.701(3) 1 calc PR A 1
H33C H 0.5636 -0.5981 -0.0836 0.068 Uiso 0.701(3) 1 calc PR A 1
C32A C 0.7320(8) -0.3479(7) 0.0747(7) 0.0261(16) Uiso 0.299(3) 1 d P A 2
H32C H 0.6394 -0.3719 0.0260 0.031 Uiso 0.299(3) 1 calc PR A 2
H32D H 0.7303 -0.3566 0.1467 0.031 Uiso 0.299(3) 1 calc PR A 2
C33A C 0.7160(17) -0.4684(18) -0.1047(14) 0.081(4) Uiso 0.299(3) 1 d P A 2
H33D H 0.7488 -0.3824 -0.1191 0.122 Uiso 0.299(3) 1 calc PR A 2
H33E H 0.6174 -0.5124 -0.1331 0.122 Uiso 0.299(3) 1 calc PR A 2
H33F H 0.7474 -0.5157 -0.1392 0.122 Uiso 0.299(3) 1 calc PR A 2
H1 H 0.615(3) -0.154(3) 0.190(2) 0.038(7) Uiso 1 1 d . . .
H2 H 0.461(3) -0.157(3) 0.261(2) 0.046(8) Uiso 1 1 d . . .
H2A H 1.013(4) 0.010(4) 0.104(3) 0.067(11) Uiso 1 1 d . . .
H2B H 1.039(3) 0.122(3) 0.073(3) 0.050(9) Uiso 1 1 d . . .
H3 H 0.506(3) 0.021(3) 0.373(3) 0.062(10) Uiso 1 1 d . . .
H4 H 0.719(3) 0.204(3) 0.415(3) 0.049(9) Uiso 1 1 d . . .
H6A H 0.979(2) 0.209(2) 0.421(2) 0.027(6) Uiso 1 1 d . . .
H6B H 0.933(3) 0.312(3) 0.389(2) 0.039(7) Uiso 1 1 d . . .
H7A H 1.160(3) 0.357(2) 0.367(2) 0.028(6) Uiso 1 1 d . . .
H7B H 1.143(2) 0.312(2) 0.251(2) 0.025(6) Uiso 1 1 d . . .
H9 H 1.356(3) 0.306(3) 0.413(2) 0.036(7) Uiso 1 1 d . . .
H10 H 1.414(3) 0.149(3) 0.460(2) 0.041(8) Uiso 1 1 d . . .
H11 H 1.248(3) -0.055(3) 0.434(2) 0.045(8) Uiso 1 1 d . . .
H14 H 0.860(3) -0.089(3) 0.390(2) 0.037(7) Uiso 1 1 d . . .
H15 H 0.703(3) -0.290(3) 0.387(2) 0.045(9) Uiso 1 1 d . . .
H16 H 0.730(3) -0.468(3) 0.370(2) 0.048(8) Uiso 1 1 d . . .
H17 H 0.922(3) -0.445(3) 0.339(2) 0.048(8) Uiso 1 1 d . . .
H18 H 1.077(3) -0.250(3) 0.330(2) 0.037(7) Uiso 1 1 d . . .
H19A H 0.844(3) 0.308(3) 0.213(2) 0.036(7) Uiso 1 1 d . . .
H19B H 0.987(3) 0.394(3) 0.219(2) 0.038(7) Uiso 1 1 d . . .
H21 H 0.959(3) 0.416(3) 0.038(2) 0.047(8) Uiso 1 1 d . . .
H22 H 0.878(4) 0.318(3) -0.146(3) 0.071(11) Uiso 1 1 d . . .
H23 H 0.736(3) 0.093(3) -0.198(3) 0.046(8) Uiso 1 1 d . . .
H26 H 0.561(3) -0.058(3) 0.023(2) 0.033(7) Uiso 1 1 d . . .
H27 H 0.382(3) -0.269(3) -0.032(2) 0.040(7) Uiso 1 1 d . . .
H28 H 0.365(4) -0.401(3) -0.174(3) 0.065(10) Uiso 1 1 d . . .
H29 H 0.520(3) -0.327(3) -0.258(3) 0.067(10) Uiso 1 1 d . . .
H30 H 0.696(3) -0.119(3) -0.200(2) 0.038(7) Uiso 1 1 d . . .

loop_
_atom_site_aniso_label
_atom_site_aniso_U_11
_atom_site_aniso_U_22
_atom_site_aniso_U_33
_atom_site_aniso_U_23
_atom_site_aniso_U_13
_atom_site_aniso_U_12
Ni1 0.02219(15) 0.01992(15) 0.01871(14) 0.00180(10) 0.00654(10) 0.00986(11)
Cl1 0.0319(3) 0.0261(3) 0.0295(3) 0.0028(2) 0.0089(2) 0.0154(2)
S1 0.0395(6) 0.0292(5) 0.0535(7) -0.0086(4) 0.0219(5) 0.0115(4)
S1A 0.0612(17) 0.0248(11) 0.081(2) 0.0031(11) 0.0438(15) 0.0179(11)
O1 0.0249(7) 0.0226(7) 0.0217(7) 0.0013(6) 0.0081(6) 0.0112(6)
O2 0.0285(8) 0.0296(9) 0.0220(8) 0.0051(7) 0.0107(6) 0.0124(7)
O3 0.0409(9) 0.0323(9) 0.0366(9) 0.0107(7) 0.0235(8) 0.0220(8)
O4 0.0432(10) 0.0250(9) 0.0543(11) 0.0030(8) 0.0248(9) 0.0130(8)
O5 0.147(4) 0.0422(16) 0.0300(14) -0.0019(11) 0.0024(17) 0.0211(18)
O6 0.0478(18) 0.0467(18) 0.214(6) -0.002(2) -0.030(2) 0.0303(15)
O7 0.159(4) 0.0404(16) 0.164(4) 0.043(2) 0.139(4) 0.041(2)
N1 0.0270(9) 0.0278(9) 0.0219(9) 0.0034(7) 0.0090(7) 0.0154(8)
N2 0.0280(9) 0.0202(9) 0.0231(9) 0.0013(7) 0.0046(7) 0.0115(8)
N3 0.0259(9) 0.0265(9) 0.0185(8) 0.0019(7) 0.0060(7) 0.0132(8)
N4 0.0254(9) 0.0273(9) 0.0219(9) 0.0044(7) 0.0047(7) 0.0140(8)
C1 0.0291(11) 0.0342(12) 0.0242(11) 0.0073(9) 0.0104(9) 0.0167(10)
C2 0.0301(13) 0.0468(15) 0.0318(12) 0.0113(11) 0.0130(10) 0.0199(12)
C3 0.0404(14) 0.0604(18) 0.0345(13) 0.0107(12) 0.0196(12) 0.0323(14)
C4 0.0479(15) 0.0456(15) 0.0274(12) 0.0066(11) 0.0156(11) 0.0322(13)
C5 0.0344(12) 0.0325(12) 0.0200(10) 0.0053(9) 0.0081(9) 0.0218(10)
C6 0.0385(13) 0.0288(12) 0.0215(11) -0.0010(9) 0.0074(9) 0.0195(10)
C7 0.0263(11) 0.0220(11) 0.0271(11) 0.0002(9) 0.0022(9) 0.0061(9)
C8 0.0272(11) 0.0292(11) 0.0175(10) 0.0000(8) 0.0057(8) 0.0114(9)
C9 0.0257(11) 0.0363(13) 0.0254(11) -0.0007(10) 0.0057(9) 0.0101(10)
C10 0.0272(12) 0.0475(15) 0.0294(12) 0.0007(11) 0.0059(10) 0.0199(11)
C11 0.0354(13) 0.0420(14) 0.0247(11) 0.0034(10) 0.0056(10) 0.0247(11)
C12 0.0322(11) 0.0302(11) 0.0159(9) 0.0022(8) 0.0064(8) 0.0179(10)
C13 0.0351(12) 0.0295(11) 0.0193(10) 0.0050(9) 0.0061(9) 0.0181(10)
C14 0.0370(13) 0.0322(12) 0.0210(10) 0.0059(9) 0.0081(9) 0.0177(10)
C15 0.0390(14) 0.0370(14) 0.0229(11) 0.0053(10) 0.0084(10) 0.0122(11)
C16 0.0538(17) 0.0284(13) 0.0300(13) 0.0037(10) 0.0053(12) 0.0093(12)
C17 0.0595(18) 0.0294(13) 0.0391(15) -0.0001(11) 0.0059(13) 0.0231(13)
C18 0.0437(14) 0.0348(13) 0.0312(12) 0.0026(10) 0.0077(11) 0.0232(12)
C19 0.0376(13) 0.0210(11) 0.0313(12) 0.0034(9) 0.0057(10) 0.0143(10)
C20 0.0261(11) 0.0259(11) 0.0289(11) 0.0078(9) 0.0056(9) 0.0137(9)
C21 0.0377(14) 0.0335(14) 0.0423(14) 0.0165(12) 0.0141(11) 0.0140(11)
C22 0.0462(16) 0.0524(17) 0.0385(15) 0.0242(13) 0.0170(13) 0.0213(14)
C23 0.0369(13) 0.0541(17) 0.0246(12) 0.0114(11) 0.0094(10) 0.0240(13)
C24 0.0248(11) 0.0375(13) 0.0230(10) 0.0057(9) 0.0052(9) 0.0184(10)
C25 0.0270(11) 0.0374(13) 0.0207(10) 0.0014(9) 0.0012(9) 0.0186(10)
C26 0.0291(11) 0.0332(12) 0.0261(11) 0.0014(10) 0.0029(9) 0.0187(10)
C27 0.0308(13) 0.0371(14) 0.0373(14) 0.0042(11) 0.0049(11) 0.0150(11)
C28 0.0400(15) 0.0369(15) 0.0433(16) -0.0082(12) 0.0004(12) 0.0123(13)
C29 0.0530(17) 0.0490(17) 0.0341(14) -0.0096(12) 0.0045(13) 0.0265(14)
C30 0.0387(14) 0.0494(16) 0.0275(12) -0.0025(11) 0.0065(11) 0.0237(13)
C31 0.0289(11) 0.0241(10) 0.0208(10) 0.0016(8) 0.0051(8) 0.0150(9)

loop_
_atom_type_symbol
_atom_type_description
_atom_type_scat_dispersion_real
_atom_type_scat_dispersion_imag
_atom_type_scat_source
C C 0.0033 0.0016 'International Tables Vol C Tables 4.2.6.8 and 6.1.1.4'
H H 0.0000 0.0000 'International Tables Vol C Tables 4.2.6.8 and 6.1.1.4'
N N 0.0061 0.0033 'International Tables Vol C Tables 4.2.6.8 and 6.1.1.4'
O O 0.0106 0.0060 'International Tables Vol C Tables 4.2.6.8 and 6.1.1.4'
S S 0.1246 0.1234 'International Tables Vol C Tables 4.2.6.8 and 6.1.1.4'
Cl Cl 0.1484 0.1585 'International Tables Vol C Tables 4.2.6.8 and 6.1.1.4'
Ni Ni 0.3393 1.1124 'International Tables Vol C Tables 4.2.6.8 and 6.1.1.4'

loop_
_geom_angle_atom_site_label_1
_geom_angle_atom_site_label_2
_geom_angle_atom_site_label_3
_geom_angle
O1 Ni1 N1 90.74(7)
O1 Ni1 N2 171.57(7)
N1 Ni1 N2 81.35(7)
O1 Ni1 O2 91.65(6)
N1 Ni1 O2 177.47(7)
N2 Ni1 O2 96.22(7)
O1 Ni1 N3 100.90(6)
N1 Ni1 N3 100.20(7)
N2 Ni1 N3 77.81(7)
O2 Ni1 N3 78.55(6)
O1 Ni1 N4 101.99(6)
N1 Ni1 N4 97.12(7)
N2 Ni1 N4 82.01(7)
O2 Ni1 N4 83.17(7)
N3 Ni1 N4 150.97(7)
O6A Cl1 O7A 117.3(10)
O6A Cl1 O6 134.3(7)
O7A Cl1 O6 60.9(6)
O6A Cl1 O5 45.6(8)
O7A Cl1 O5 149.1(6)
O6 Cl1 O5 109.7(3)
O6A Cl1 O5A 112.8(11)
O7A Cl1 O5A 109.3(9)
O6 Cl1 O5A 48.4(7)
O5 Cl1 O5A 69.5(7)
O6A Cl1 O7 61.6(8)
O7A Cl1 O7 57.4(6)
O6 Cl1 O7 108.8(3)
O5 Cl1 O7 105.3(3)
O5A Cl1 O7 145.9(7)
O6A Cl1 O4 112.2(7)
O7A Cl1 O4 101.1(6)
O6 Cl1 O4 112.72(15)
O5 Cl1 O4 109.33(15)
O5A Cl1 O4 102.5(7)
O7 Cl1 O4 110.67(14)
C33 S1 C32 99.40(18)
C33A S1A C32A 99.6(7)
C31 O1 Ni1 131.03(14)
Ni1 O2 H2A 98(2)
Ni1 O2 H2B 124(2)
H2A O2 H2B 107(3)
C1 N1 C5 118.98(19)
C1 N1 Ni1 126.44(15)
C5 N1 Ni1 114.27(15)
C7 N2 C19 112.71(18)
C7 N2 C6 111.32(18)
C19 N2 C6 109.87(18)
C7 N2 Ni1 105.36(13)
C19 N2 Ni1 110.10(13)
C6 N2 Ni1 107.25(14)
C8 N3 C12 118.35(19)
C8 N3 Ni1 105.96(13)
C12 N3 Ni1 129.70(15)
C20 N4 C24 117.92(19)
C20 N4 Ni1 106.18(13)
C24 N4 Ni1 126.79(15)
N1 C1 C2 122.1(2)
N1 C1 H1 115.2(16)
C2 C1 H1 122.6(16)
C3 C2 C1 118.6(3)
C3 C2 H2 123(2)
C1 C2 H2 118(2)
C2 C3 C4 119.8(2)
C2 C3 H3 119(2)
C4 C3 H3 121(2)
C3 C4 C5 118.7(2)
C3 C4 H4 125(2)
C5 C4 H4 116(2)
N1 C5 C4 121.6(2)
N1 C5 C6 114.81(19)
C4 C5 C6 123.5(2)
N2 C6 C5 109.78(18)
N2 C6 H6A 108.6(14)
C5 C6 H6A 106.9(15)
N2 C6 H6B 110.6(17)
C5 C6 H6B 111.9(16)
H6A C6 H6B 109(2)
N2 C7 C8 111.05(18)
N2 C7 H7A 110.5(15)
C8 C7 H7A 107.7(15)
N2 C7 H7B 107.0(14)
C8 C7 H7B 110.1(14)
H7A C7 H7B 111(2)
N3 C8 C9 122.7(2)
N3 C8 C7 117.86(19)
C9 C8 C7 119.4(2)
C10 C9 C8 118.9(2)
C10 C9 H9 120.5(17)
C8 C9 H9 120.6(17)
C11 C10 C9 118.9(2)
C11 C10 H10 120.0(18)
C9 C10 H10 121.1(18)
C10 C11 C12 120.2(2)
C10 C11 H11 119.4(18)
C12 C11 H11 120.3(18)
N3 C12 C11 120.8(2)
N3 C12 C13 118.85(19)
C11 C12 C13 120.2(2)
C14 C13 C18 118.7(2)
C14 C13 C12 120.6(2)
C18 C13 C12 120.5(2)
C15 C14 C13 120.5(2)
C15 C14 H14 120.5(16)
C13 C14 H14 118.9(16)
C14 C15 C16 120.3(3)
C14 C15 H15 119(2)
C16 C15 H15 120(2)
C17 C16 C15 119.4(3)
C17 C16 H16 119.7(19)
C15 C16 H16 120.8(19)
C16 C17 C18 120.8(3)
C16 C17 H17 123.1(18)
C18 C17 H17 116.0(18)
C17 C18 C13 120.2(3)
C17 C18 H18 120.1(16)
C13 C18 H18 119.7(17)
N2 C19 C20 111.88(18)
N2 C19 H19A 107.0(15)
C20 C19 H19A 108.9(16)
N2 C19 H19B 110.4(17)
C20 C19 H19B 112.8(17)
H19A C19 H19B 106(2)
N4 C20 C21 122.9(2)
N4 C20 C19 115.81(19)
C21 C20 C19 121.2(2)
C20 C21 C22 119.0(3)
C20 C21 H21 118.2(18)
C22 C21 H21 122.8(18)
C23 C22 C21 119.2(2)
C23 C22 H22 120(2)
C21 C22 H22 121(2)
C22 C23 C24 119.6(2)
C22 C23 H23 123.2(18)
C24 C23 H23 117.2(18)
N4 C24 C23 121.2(2)
N4 C24 C25 118.3(2)
C23 C24 C25 120.3(2)
C26 C25 C30 118.9(2)
C26 C25 C24 119.4(2)
C30 C25 C24 121.5(2)
C27 C26 C25 121.1(2)
C27 C26 H26 122.0(16)
C25 C26 H26 116.8(16)
C26 C27 C28 119.5(3)
C26 C27 H27 118.8(17)
C28 C27 H27 121.6(17)
C29 C28 C27 119.8(3)
C29 C28 H28 123(2)
C27 C28 H28 116(2)
C28 C29 C30 120.9(3)
C28 C29 H29 119(2)
C30 C29 H29 120(2)
C29 C30 C25 119.8(3)
C29 C30 H30 119.5(17)
C25 C30 H30 120.7(17)
O3 C31 O1 126.2(2)
O3 C31 C32 117.6(2)
O1 C31 C32 116.0(2)
O3 C31 C32A 124.6(3)
O1 C31 C32A 107.4(3)
C32 C31 C32A 21.1(3)
C31 C32 S1 113.4(2)
C31 C32 H32A 108.9
S1 C32 H32A 108.9
C31 C32 H32B 108.9
S1 C32 H32B 108.9
H32A C32 H32B 107.7
C31 C32A S1A 117.0(5)
C31 C32A H32C 108.0
S1A C32A H32C 108.0
C31 C32A H32D 108.0
S1A C32A H32D 108.0
H32C C32A H32D 107.3
S1A C33A H33D 109.5
S1A C33A H33E 109.5
H33D C33A H33E 109.5
S1A C33A H33F 109.5
H33D C33A H33F 109.5
H33E C33A H33F 109.5

loop_
_geom_bond_atom_site_label_1
_geom_bond_atom_site_label_2
_geom_bond_distance
Ni1 O1 1.9932(15)
Ni1 N1 2.0537(18)
Ni1 N2 2.0796(18)
Ni1 O2 2.1182(16)
Ni1 N3 2.1884(17)
Ni1 N4 2.2050(17)
Cl1 O6A 1.319(17)
Cl1 O7A 1.339(13)
Cl1 O6 1.393(3)
Cl1 O5 1.402(3)
Cl1 O5A 1.405(16)
Cl1 O7 1.427(3)
Cl1 O4 1.4393(18)
S1 C33 1.795(4)
S1 C32 1.817(4)
S1A C33A 1.742(17)
S1A C32A 1.777(8)
O1 C31 1.265(2)
O2 H2A 0.84(4)
O2 H2B 0.85(3)
O3 C31 1.243(3)
N1 C1 1.341(3)
N1 C5 1.347(3)
N2 C7 1.475(3)
N2 C19 1.482(3)
N2 C6 1.488(3)
N3 C8 1.349(3)
N3 C12 1.356(3)
N4 C20 1.349(3)
N4 C24 1.357(3)
C1 C2 1.385(3)
C1 H1 0.97(3)
C2 C3 1.374(4)
C2 H2 0.89(3)
C3 C4 1.381(4)
C3 H3 0.93(3)
C4 C5 1.387(3)
C4 H4 0.91(3)
C5 C6 1.501(3)
C6 H6A 0.97(3)
C6 H6B 0.97(3)
C7 C8 1.507(3)
C7 H7A 0.93(3)
C7 H7B 0.97(2)
C8 C9 1.387(3)
C9 C10 1.377(4)
C9 H9 0.92(3)
C10 C11 1.376(4)
C10 H10 0.92(3)
C11 C12 1.393(3)
C11 H11 0.93(3)
C12 C13 1.482(3)
C13 C14 1.395(3)
C13 C18 1.398(3)
C14 C15 1.384(3)
C14 H14 0.97(3)
C15 C16 1.388(4)
C15 H15 0.86(3)
C16 C17 1.377(4)
C16 H16 0.94(3)
C17 C18 1.386(4)
C17 H17 0.97(3)
C18 H18 0.97(3)
C19 C20 1.503(3)
C19 H19A 0.99(3)
C19 H19B 0.93(3)
C20 C21 1.374(3)
C21 C22 1.379(4)
C21 H21 0.96(3)
C22 C23 1.369(4)
C22 H22 0.97(4)
C23 C24 1.395(3)
C23 H23 0.98(3)
C24 C25 1.478(3)
C25 C26 1.391(3)
C25 C30 1.397(3)
C26 C27 1.381(3)
C26 H26 0.95(3)
C27 C28 1.393(4)
C27 H27 1.00(3)
C28 C29 1.378(5)
C28 H28 0.95(4)
C29 C30 1.383(4)
C29 H29 0.95(4)
C30 H30 0.95(3)
C31 C32 1.497(4)
C31 C32A 1.604(8)
C32 H32A 0.9900
C32 H32B 0.9900
C33 H33A 0.9800
C33 H33B 0.9800
C33 H33C 0.9800
C32A H32C 0.9900
C32A H32D 0.9900
C33A H33D 0.9800
C33A H33E 0.9800
C33A H33F 0.9800

loop_
_geom_hbond_atom_site_label_D
_geom_hbond_atom_site_label_H
_geom_hbond_atom_site_label_A
_geom_hbond_distance_DH
_geom_hbond_distance_HA
_geom_hbond_distance_DA
_geom_hbond_angle_DHA
_geom_hbond_site_symmetry_A
O2 H2A O3 0.84(4) 1.80(4) 2.622(2) 167(4) .
O2 H2B O3 0.85(3) 1.97(3) 2.783(2) 158(3) 2_755

loop_
_geom_torsion_atom_site_label_1
_geom_torsion_atom_site_label_2
_geom_torsion_atom_site_label_3
_geom_torsion_atom_site_label_4
_geom_torsion
N1 Ni1 O1 C31 -173.78(18)
N2 Ni1 O1 C31 -153.6(4)
O2 Ni1 O1 C31 5.41(18)
N3 Ni1 O1 C31 -73.24(18)
N4 Ni1 O1 C31 88.78(18)
O1 Ni1 N1 C1 -15.51(18)
N2 Ni1 N1 C1 167.43(19)
O2 Ni1 N1 C1 -176.9(15)
N3 Ni1 N1 C1 -116.72(18)
N4 Ni1 N1 C1 86.68(18)
O1 Ni1 N1 C5 170.98(15)
N2 Ni1 N1 C5 -6.08(15)
O2 Ni1 N1 C5 9.6(17)
N3 Ni1 N1 C5 69.77(15)
N4 Ni1 N1 C5 -86.84(15)
O1 Ni1 N2 C7 122.3(4)
N1 Ni1 N2 C7 142.77(14)
O2 Ni1 N2 C7 -36.55(14)
N3 Ni1 N2 C7 40.29(13)
N4 Ni1 N2 C7 -118.73(14)
O1 Ni1 N2 C19 -115.9(4)
N1 Ni1 N2 C19 -95.44(16)
O2 Ni1 N2 C19 85.25(16)
N3 Ni1 N2 C19 162.08(16)
N4 Ni1 N2 C19 3.07(15)
O1 Ni1 N2 C6 3.6(5)
N1 Ni1 N2 C6 24.07(14)
O2 Ni1 N2 C6 -155.24(13)
N3 Ni1 N2 C6 -78.41(14)
N4 Ni1 N2 C6 122.58(14)
O1 Ni1 N3 C8 152.51(13)
N1 Ni1 N3 C8 -114.74(14)
N2 Ni1 N3 C8 -36.00(14)
O2 Ni1 N3 C8 63.03(14)
N4 Ni1 N3 C8 11.0(2)
O1 Ni1 N3 C12 0.95(19)
N1 Ni1 N3 C12 93.70(19)
N2 Ni1 N3 C12 172.4(2)
O2 Ni1 N3 C12 -88.54(19)
N4 Ni1 N3 C12 -140.59(18)
O1 Ni1 N4 C20 -168.89(14)
N1 Ni1 N4 C20 98.83(15)
N2 Ni1 N4 C20 18.65(14)
O2 Ni1 N4 C20 -78.64(15)
N3 Ni1 N4 C20 -27.5(2)
O1 Ni1 N4 C24 -23.23(19)
N1 Ni1 N4 C24 -115.51(18)
N2 Ni1 N4 C24 164.31(19)
O2 Ni1 N4 C24 67.02(18)
N3 Ni1 N4 C24 118.14(19)
C5 N1 C1 C2 0.5(3)
Ni1 N1 C1 C2 -172.78(17)
N1 C1 C2 C3 2.9(4)
C1 C2 C3 C4 -2.9(4)
C2 C3 C4 C5 -0.3(4)
C1 N1 C5 C4 -3.8(3)
Ni1 N1 C5 C4 170.19(17)
C1 N1 C5 C6 171.82(19)
Ni1 N1 C5 C6 -14.1(2)
C3 C4 C5 N1 3.8(3)
C3 C4 C5 C6 -171.5(2)
C7 N2 C6 C5 -152.16(18)
C19 N2 C6 C5 82.3(2)
Ni1 N2 C6 C5 -37.4(2)
N1 C5 C6 N2 35.1(3)
C4 C5 C6 N2 -149.4(2)
C19 N2 C7 C8 -159.50(18)
C6 N2 C7 C8 76.5(2)
Ni1 N2 C7 C8 -39.4(2)
C12 N3 C8 C9 0.8(3)
Ni1 N3 C8 C9 -154.58(18)
C12 N3 C8 C7 179.33(19)
Ni1 N3 C8 C7 23.9(2)
N2 C7 C8 N3 9.5(3)
N2 C7 C8 C9 -171.98(19)
N3 C8 C9 C10 2.6(3)
C7 C8 C9 C10 -175.9(2)
C8 C9 C10 C11 -2.7(4)
C9 C10 C11 C12 -0.5(4)
C8 N3 C12 C11 -4.1(3)
Ni1 N3 C12 C11 144.60(18)
C8 N3 C12 C13 171.45(19)
Ni1 N3 C12 C13 -39.9(3)
C10 C11 C12 N3 3.9(3)
C10 C11 C12 C13 -171.5(2)
N3 C12 C13 C14 -35.6(3)
C11 C12 C13 C14 139.9(2)
N3 C12 C13 C18 149.7(2)
C11 C12 C13 C18 -34.8(3)
C18 C13 C14 C15 -0.4(3)
C12 C13 C14 C15 -175.2(2)
C13 C14 C15 C16 1.9(4)
C14 C15 C16 C17 -2.0(4)
C15 C16 C17 C18 0.7(4)
C16 C17 C18 C13 0.8(4)
C14 C13 C18 C17 -1.0(4)
C12 C13 C18 C17 173.8(2)
C7 N2 C19 C20 94.5(2)
C6 N2 C19 C20 -140.7(2)
Ni1 N2 C19 C20 -22.8(2)
C24 N4 C20 C21 -3.7(3)
Ni1 N4 C20 C21 145.6(2)
C24 N4 C20 C19 172.97(19)
Ni1 N4 C20 C19 -37.8(2)
N2 C19 C20 N4 43.1(3)
N2 C19 C20 C21 -140.2(2)
N4 C20 C21 C22 -0.7(4)
C19 C20 C21 C22 -177.2(2)
C20 C21 C22 C23 3.2(4)
C21 C22 C23 C24 -1.3(4)
C20 N4 C24 C23 5.6(3)
Ni1 N4 C24 C23 -136.54(19)
C20 N4 C24 C25 -168.38(19)
Ni1 N4 C24 C25 49.4(3)
C22 C23 C24 N4 -3.3(4)
C22 C23 C24 C25 170.6(2)
N4 C24 C25 C26 38.8(3)
C23 C24 C25 C26 -135.3(2)
N4 C24 C25 C30 -147.1(2)
C23 C24 C25 C30 38.9(3)
C30 C25 C26 C27 -1.4(3)
C24 C25 C26 C27 172.9(2)
C25 C26 C27 C28 0.3(4)
C26 C27 C28 C29 1.0(4)
C27 C28 C29 C30 -1.1(5)
C28 C29 C30 C25 0.0(4)
C26 C25 C30 C29 1.2(4)
C24 C25 C30 C29 -173.0(2)
Ni1 O1 C31 O3 2.0(3)
Ni1 O1 C31 C32 -172.3(2)
Ni1 O1 C31 C32A 166.9(3)
O3 C31 C32 S1 -7.0(4)
O1 C31 C32 S1 167.73(19)
C32A C31 C32 S1 -122.1(10)
C33 S1 C32 C31 -159.9(3)
O3 C31 C32A S1A -2.2(8)
O1 C31 C32A S1A -167.4(4)
C32 C31 C32A S1A 75.0(9)
C33A S1A C32A C31 -78.2(8)
